data_7133481
loop_
_publ_author_name
'Shen, Xi'
'Yu, Zhi-Cheng'
'Zhou, You'
'Wu, Yan-Dong'
'Wu, An-Xin'

_publ_section_title
;
 Divergent synthesis of pyrrolidone fused pyrimido[1,2-<i>b</i>]indazole
 through selective trapping of an enone intermediate by
 1<i>H</i>-indazol-3-amine.
;
_journal_issue 72
_journal_name_full 'Chemical communications (Cambridge, England)'
_journal_page_first 9781
_journal_page_last 9784
_journal_paper_doi 10.1039/d4cc03483j
_journal_volume 60
_journal_year 2024
_chemical_formula_moiety 'C30 H20 F N4 O2, C2 H6 O S'
_chemical_formula_sum 'C32 H26 F N4 O3 S'
_chemical_formula_weight 565.63
_space_group_crystal_system monoclinic
_space_group_IT_number 14
_space_group_name_Hall '-P 2yn'
_space_group_name_H-M_alt 'P 1 21/n 1'
_atom_sites_solution_hydrogens mixed
_atom_sites_solution_primary direct
_audit_creation_date 2023-08-31
_audit_creation_method
; 
Olex2 1.2 
(compiled 2018.05.29 svn.r3508 for OlexSys, GUI svn.r5506) 
;
_audit_update_record
;
2024-07-03 deposited with the CCDC.	2024-08-12 downloaded from the CCDC.
;
_cell_angle_alpha 90
_cell_angle_beta 107.371(3)
_cell_angle_gamma 90
_cell_formula_units_Z 4
_cell_length_a 12.761(2)
_cell_length_b 11.663(2)
_cell_length_c 19.570(3)
_cell_measurement_reflns_used 3089
_cell_measurement_temperature 296(2)
_cell_measurement_theta_max 22.63
_cell_measurement_theta_min 2.42
_cell_volume 2779.8(8)
_computing_cell_refinement 'SAINT v7.68A (Bruker, 2009)'
_computing_data_collection 'Bruker APEX2'
_computing_data_reduction 'SAINT v7.68A (Bruker, 2009)'
_computing_molecular_graphics 'Olex2 (Dolomanov et al., 2009)'
_computing_publication_material 'Olex2 (Dolomanov et al., 2009)'
_computing_structure_refinement 'XL (Sheldrick, 2008)'
_computing_structure_solution 'XS (Sheldrick, 2008)'
_diffrn_ambient_temperature 296.15
_diffrn_measured_fraction_theta_full 0.997
_diffrn_measured_fraction_theta_max 0.997
_diffrn_measurement_device_type 'Bruker APEX-II CCD'
_diffrn_measurement_method '\f and \w scans'
_diffrn_radiation_monochromator graphite
_diffrn_radiation_type MoK\a
_diffrn_radiation_wavelength 0.71073
_diffrn_reflns_av_R_equivalents 0.0644
_diffrn_reflns_av_unetI/netI 0.0575
_diffrn_reflns_Laue_measured_fraction_full 0.997
_diffrn_reflns_Laue_measured_fraction_max 0.997
_diffrn_reflns_limit_h_max 15
_diffrn_reflns_limit_h_min -14
_diffrn_reflns_limit_k_max 13
_diffrn_reflns_limit_k_min -13
_diffrn_reflns_limit_l_max 21
_diffrn_reflns_limit_l_min -23
_diffrn_reflns_number 19231
_diffrn_reflns_point_group_measured_fraction_full 0.997
_diffrn_reflns_point_group_measured_fraction_max 0.997
_diffrn_reflns_theta_full 24.999
_diffrn_reflns_theta_max 24.999
_diffrn_reflns_theta_min 1.702
_diffrn_standards_number 0
_exptl_absorpt_coefficient_mu 0.165
_exptl_absorpt_correction_T_max 0.7454
_exptl_absorpt_correction_T_min 0.6710
_exptl_absorpt_correction_type multi-scan
_exptl_absorpt_process_details 'SADABS-2008/1 (Bruker,2008)'
_exptl_crystal_colour colourless
_exptl_crystal_colour_primary colourless
_exptl_crystal_density_diffrn 1.352
_exptl_crystal_description block
_exptl_crystal_F_000 1180
_exptl_crystal_size_max 0.32
_exptl_crystal_size_mid 0.2
_exptl_crystal_size_min 0.1
_refine_diff_density_max 0.627
_refine_diff_density_min -0.509
_refine_diff_density_rms 0.052
_refine_ls_extinction_method none
_refine_ls_goodness_of_fit_ref 1.040
_refine_ls_hydrogen_treatment constr
_refine_ls_matrix_type full
_refine_ls_number_parameters 387
_refine_ls_number_reflns 4899
_refine_ls_number_restraints 6
_refine_ls_restrained_S_all 1.041
_refine_ls_R_factor_all 0.1187
_refine_ls_R_factor_gt 0.0702
_refine_ls_shift/su_max 0.001
_refine_ls_shift/su_mean 0.000
_refine_ls_structure_factor_coef Fsqd
_refine_ls_weighting_details 'w=1/[\s^2^(Fo^2^)+(0.0760P)^2^+2.4177P] where P=(Fo^2^+2Fc^2^)/3'
_refine_ls_weighting_scheme calc
_refine_ls_wR_factor_gt 0.1588
_refine_ls_wR_factor_ref 0.1845
_reflns_Friedel_coverage 0.000
_reflns_number_gt 3049
_reflns_number_total 4899
_reflns_threshold_expression 'I > 2\s(I)'
_cod_data_source_file d4cc03483j2.cif
_cod_data_source_block t_CCDC1
_cod_depositor_comments 'Adding full bibliography for 7133480--7133481.cif.'
_cod_original_cell_volume 2779.6(8)
_cod_database_code 7133481
_shelx_shelxl_version_number 2014/7
_shelx_space_group_comment
; 
The symmetry employed for this shelxl refinement is uniquely defined 
by the following loop, which should always be used as a source of 
symmetry information in preference to the above space-group names. 
They are only intended as comments. 
;
_shelx_estimated_absorpt_t_max 0.984
_shelx_estimated_absorpt_t_min 0.949
_olex2_refinement_description
; 
1. Fixed Uiso 
 At 1.2 times of: 
  All C(H) groups, All N(H) groups 
 At 1.5 times of: 
  All C(H,H,H) groups, All O(H) groups 
2. Restrained distances 
 S1-O3 \\sim S1A-O3A 
 with sigma of 0.02 
 S1-C31 \\sim S1A-C31A 
 with sigma of 0.02 
 O3-C31 \\sim O3A-C31A 
 with sigma of 0.04 
 S1-C32 \\sim S1A-C32A 
 with sigma of 0.02 
 O3-C32 \\sim O3A-C32A 
 with sigma of 0.04 
 C32-C31 \\sim C32A-C31A 
 with sigma of 0.04 
3. Uiso/Uaniso restraints and constraints 
Uanis(S1) = Uanis(S1A) 
Uanis(C32) = Uanis(C31A) 
Uanis(O3) = Uanis(O3A) 
Uanis(C32A) = Uanis(C31) 
4. Others 
 Sof(C31A)=Sof(H31D)=Sof(H31E)=Sof(H31F)=Sof(C32A)=Sof(H32D)=Sof(H32E)= 
 Sof(H32F)=Sof(O3A)=Sof(S1A)=1-FVAR(1) 
 Sof(C31)=Sof(H31A)=Sof(H31B)=Sof(H31C)=Sof(C32)=Sof(H32A)=Sof(H32B)=Sof(H32C)= 
 Sof(O3)=Sof(S1)=FVAR(1) 
5.a Riding coordinates: 
 C32A(H32D,H32E,H32F) 
5.b Aromatic/amide H refined with riding coordinates: 
 C2(H2), C3(H3), C4(H4), C5(H5), C12(H12), C13(H13), C14(H14), C15(H15), 
 C16(H16), C20(H20), C21(H21), C22(H22), C23(H23), C24(H24), C26(H26), C27(H27), 
  C29(H29), C30(H30), N1(H1) 
5.c Idealised Me refined as rotating group: 
 C31(H31A,H31B,H31C), C32(H32A,H32B,H32C), C31A(H31D,H31E,H31F) 
5.d Idealised tetrahedral OH refined as rotating group: 
 O2(H2A) 
;
_olex2_submission_special_instructions 'No special instructions were received'

loop_
_space_group_symop_operation_xyz
'x, y, z'
'-x+1/2, y+1/2, -z+1/2'
'-x, -y, -z'
'x-1/2, -y-1/2, z-1/2'

loop_
_atom_site_label
_atom_site_type_symbol
_atom_site_fract_x
_atom_site_fract_y
_atom_site_fract_z
_atom_site_U_iso_or_equiv
_atom_site_adp_type
_atom_site_occupancy
_atom_site_site_symmetry_order
_atom_site_calc_flag
_atom_site_refinement_flags_posn
_atom_site_refinement_flags_adp
_atom_site_refinement_flags_occupancy
_atom_site_disorder_assembly
_atom_site_disorder_group
C1 C 0.1360(3) -0.0727(3) 0.50092(18) 0.0381(8) Uani 1 1 d . . . . .
C2 C 0.0444(3) -0.1458(3) 0.4857(2) 0.0466(9) Uani 1 1 d . . . . .
H2 H 0.0309 -0.1915 0.5211 0.056 Uiso 1 1 calc R . . . .
C3 C -0.0241(3) -0.1473(4) 0.4172(2) 0.0537(11) Uani 1 1 d . . . . .
H3 H -0.0852 -0.1951 0.4056 0.064 Uiso 1 1 calc R . . . .
C4 C -0.0036(3) -0.0776(4) 0.3640(2) 0.0600(12) Uani 1 1 d . . . . .
H4 H -0.0521 -0.0806 0.3179 0.072 Uiso 1 1 calc R . . . .
C5 C 0.0838(4) -0.0065(4) 0.3770(2) 0.0571(11) Uani 1 1 d . . . . .
H5 H 0.0956 0.0387 0.3409 0.069 Uiso 1 1 calc R . . . .
C6 C 0.1563(3) -0.0028(3) 0.44722(18) 0.0407(9) Uani 1 1 d . . . . .
C7 C 0.2198(3) -0.0459(3) 0.56329(18) 0.0351(8) Uani 1 1 d . . . . .
C8 C 0.3791(3) 0.0804(3) 0.58992(18) 0.0353(8) Uani 1 1 d . . . . .
C9 C 0.3950(3) 0.0459(3) 0.65892(17) 0.0347(8) Uani 1 1 d . . . . .
C10 C 0.3250(3) -0.0332(3) 0.67670(18) 0.0351(8) Uani 1 1 d . . . . .
C11 C 0.4503(3) 0.1575(3) 0.56336(18) 0.0385(8) Uani 1 1 d . . . . .
C12 C 0.5583(3) 0.1292(4) 0.5737(3) 0.0673(13) Uani 1 1 d . . . . .
H12 H 0.5862 0.0610 0.5965 0.081 Uiso 1 1 calc R . . . .
C13 C 0.6251(4) 0.2016(5) 0.5501(3) 0.0860(17) Uani 1 1 d . . . . .
H13 H 0.6976 0.1809 0.5558 0.103 Uiso 1 1 calc R . . . .
C14 C 0.5860(4) 0.3042(5) 0.5184(3) 0.0746(14) Uani 1 1 d . . . . .
H14 H 0.6322 0.3536 0.5035 0.089 Uiso 1 1 calc R . . . .
C15 C 0.4797(4) 0.3330(4) 0.5087(3) 0.0722(14) Uani 1 1 d . . . . .
H15 H 0.4527 0.4025 0.4874 0.087 Uiso 1 1 calc R . . . .
C16 C 0.4119(3) 0.2598(3) 0.5303(2) 0.0560(11) Uani 1 1 d . . . . .
H16 H 0.3386 0.2795 0.5225 0.067 Uiso 1 1 calc R . . . .
C17 C 0.4800(3) 0.0807(3) 0.72632(18) 0.0384(8) Uani 1 1 d . . . . .
C18 C 0.3617(3) -0.0590(3) 0.75714(17) 0.0345(8) Uani 1 1 d . . . . .
C19 C 0.5208(3) 0.0347(3) 0.85415(18) 0.0359(8) Uani 1 1 d . . . . .
C20 C 0.5514(3) 0.1430(3) 0.8820(2) 0.0449(9) Uani 1 1 d . . . . .
H20 H 0.5277 0.2076 0.8537 0.054 Uiso 1 1 calc R . . . .
C21 C 0.6177(3) 0.1547(4) 0.9521(2) 0.0506(10) Uani 1 1 d . . . . .
H21 H 0.6403 0.2273 0.9702 0.061 Uiso 1 1 calc R . . . .
C22 C 0.6500(3) 0.0604(4) 0.9947(2) 0.0533(11) Uani 1 1 d . . . . .
H22 H 0.6939 0.0689 1.0418 0.064 Uiso 1 1 calc R . . . .
C23 C 0.6175(3) -0.0465(4) 0.9678(2) 0.0572(11) Uani 1 1 d . . . . .
H23 H 0.6385 -0.1105 0.9971 0.069 Uiso 1 1 calc R . . . .
C24 C 0.5540(3) -0.0604(3) 0.8977(2) 0.0482(10) Uani 1 1 d . . . . .
H24 H 0.5335 -0.1335 0.8796 0.058 Uiso 1 1 calc R . . . .
C25 C 0.2708(3) -0.0351(3) 0.79025(17) 0.0343(8) Uani 1 1 d . . . . .
C26 C 0.2535(3) 0.0727(3) 0.81499(18) 0.0399(8) Uani 1 1 d . . . . .
H26 H 0.3028 0.1316 0.8153 0.048 Uiso 1 1 calc R . . . .
C27 C 0.1643(3) 0.0935(3) 0.83920(19) 0.0469(9) Uani 1 1 d . . . . .
H27 H 0.1529 0.1658 0.8557 0.056 Uiso 1 1 calc R . . . .
C28 C 0.0932(3) 0.0064(4) 0.8384(2) 0.0508(10) Uani 1 1 d . . . . .
C29 C 0.1066(3) -0.1009(4) 0.8145(2) 0.0528(10) Uani 1 1 d . . . . .
H29 H 0.0563 -0.1588 0.8143 0.063 Uiso 1 1 calc R . . . .
C30 C 0.1965(3) -0.1220(3) 0.7904(2) 0.0469(9) Uani 1 1 d . . . . .
H30 H 0.2072 -0.1948 0.7743 0.056 Uiso 1 1 calc R . . . .
F1 F 0.0044(2) 0.0259(2) 0.86123(15) 0.0824(8) Uani 1 1 d . . . . .
N1 N 0.2479(2) 0.0613(3) 0.47209(15) 0.0459(8) Uani 1 1 d . . . . .
H1 H 0.2761 0.1081 0.4484 0.055 Uiso 1 1 calc R . . . .
N2 N 0.2853(2) 0.0356(2) 0.54240(14) 0.0368(7) Uani 1 1 d . . . . .
N3 N 0.2400(2) -0.0821(2) 0.63154(14) 0.0358(7) Uani 1 1 d . . . . .
N4 N 0.4556(2) 0.0226(2) 0.78114(14) 0.0358(7) Uani 1 1 d . . . . .
O1 O 0.5546(2) 0.1479(2) 0.73296(13) 0.0533(7) Uani 1 1 d . . . . .
O2 O 0.39346(19) -0.17336(19) 0.76993(13) 0.0418(6) Uani 1 1 d . . . . .
H2A H 0.4421 -0.1876 0.7517 0.063 Uiso 1 1 calc GR . . . .
C31 C 0.7469(7) -0.1210(9) 0.7704(6) 0.153(4) Uani 0.850(3) 1 d D . P A 1
H31A H 0.7494 -0.0714 0.7318 0.230 Uiso 0.850(3) 1 calc GR . P A 1
H31B H 0.8193 -0.1493 0.7940 0.230 Uiso 0.850(3) 1 calc GR . P A 1
H31C H 0.7201 -0.0791 0.8039 0.230 Uiso 0.850(3) 1 calc GR . P A 1
C32 C 0.7036(6) -0.2598(9) 0.6623(4) 0.117(3) Uani 0.850(3) 1 d D . P A 1
H32A H 0.7191 -0.1870 0.6446 0.175 Uiso 0.850(3) 1 calc GR . P A 1
H32B H 0.6481 -0.2988 0.6256 0.175 Uiso 0.850(3) 1 calc GR . P A 1
H32C H 0.7692 -0.3054 0.6760 0.175 Uiso 0.850(3) 1 calc GR . P A 1
O3 O 0.5459(5) -0.1874(13) 0.7040(9) 0.101(2) Uani 0.850(3) 1 d D . P A 1
S1 S 0.65755(13) -0.23864(18) 0.73576(11) 0.0913(6) Uani 0.850(3) 1 d D . P A 1
C31A C 0.679(4) -0.316(2) 0.681(3) 0.117(3) Uani 0.150(3) 1 d D . P A 2
H31D H 0.6241 -0.3382 0.6373 0.175 Uiso 0.150(3) 1 calc GR . P A 2
H31E H 0.6737 -0.3633 0.7193 0.175 Uiso 0.150(3) 1 calc GR . P A 2
H31F H 0.7505 -0.3235 0.6745 0.175 Uiso 0.150(3) 1 calc GR . P A 2
C32A C 0.722(4) -0.196(4) 0.7933(14) 0.153(4) Uani 0.150(3) 1 d D . P A 2
H32D H 0.7529 -0.2711 0.7971 0.230 Uiso 0.150(3) 1 d R . P A 2
H32E H 0.6687 -0.1924 0.8191 0.230 Uiso 0.150(3) 1 d R . P A 2
H32F H 0.7790 -0.1407 0.8130 0.230 Uiso 0.150(3) 1 d R . P A 2
O3A O 0.539(2) -0.169(8) 0.701(5) 0.101(2) Uani 0.150(3) 1 d D . P A 2
S1A S 0.6572(8) -0.1697(11) 0.7001(7) 0.0913(6) Uani 0.150(3) 1 d D . P A 2

loop_
_atom_site_aniso_label
_atom_site_aniso_U_11
_atom_site_aniso_U_22
_atom_site_aniso_U_33
_atom_site_aniso_U_23
_atom_site_aniso_U_13
_atom_site_aniso_U_12
C1 0.0377(19) 0.045(2) 0.029(2) -0.0051(16) 0.0061(15) 0.0081(16)
C2 0.046(2) 0.049(2) 0.041(2) -0.0088(18) 0.0074(17) -0.0002(18)
C3 0.046(2) 0.060(3) 0.046(3) -0.016(2) -0.0002(19) -0.0010(19)
C4 0.059(3) 0.074(3) 0.035(2) -0.012(2) -0.0048(19) 0.006(2)
C5 0.068(3) 0.068(3) 0.029(2) 0.0021(19) 0.0049(19) 0.005(2)
C6 0.045(2) 0.047(2) 0.026(2) -0.0041(16) 0.0047(16) 0.0071(17)
C7 0.0363(18) 0.040(2) 0.029(2) -0.0017(15) 0.0095(15) 0.0034(15)
C8 0.0360(18) 0.0384(19) 0.031(2) 0.0011(15) 0.0093(15) 0.0046(15)
C9 0.0339(18) 0.0408(19) 0.029(2) 0.0040(15) 0.0087(14) 0.0003(15)
C10 0.0359(18) 0.0383(19) 0.031(2) -0.0019(15) 0.0090(15) -0.0006(16)
C11 0.044(2) 0.046(2) 0.028(2) 0.0026(16) 0.0142(15) -0.0001(17)
C12 0.056(3) 0.062(3) 0.096(4) 0.020(3) 0.043(3) 0.016(2)
C13 0.066(3) 0.089(4) 0.126(5) 0.013(3) 0.064(3) 0.010(3)
C14 0.082(4) 0.081(4) 0.073(3) 0.014(3) 0.041(3) -0.019(3)
C15 0.077(3) 0.061(3) 0.073(3) 0.026(2) 0.012(3) -0.012(3)
C16 0.045(2) 0.055(3) 0.063(3) 0.016(2) 0.0088(19) 0.0011(19)
C17 0.0353(19) 0.044(2) 0.034(2) 0.0042(16) 0.0077(15) -0.0004(17)
C18 0.0372(18) 0.0352(19) 0.0260(19) 0.0011(14) 0.0017(14) -0.0053(15)
C19 0.0294(17) 0.045(2) 0.031(2) 0.0013(16) 0.0054(14) -0.0040(16)
C20 0.041(2) 0.046(2) 0.042(2) 0.0015(17) 0.0021(17) -0.0021(17)
C21 0.039(2) 0.057(3) 0.049(3) -0.010(2) 0.0036(18) -0.0069(19)
C22 0.043(2) 0.073(3) 0.035(2) -0.001(2) -0.0039(17) -0.010(2)
C23 0.057(2) 0.065(3) 0.036(2) 0.015(2) -0.0065(19) -0.010(2)
C24 0.052(2) 0.045(2) 0.041(2) 0.0061(18) 0.0029(18) -0.0091(18)
C25 0.0386(18) 0.040(2) 0.0213(18) 0.0042(15) 0.0038(14) -0.0027(16)
C26 0.045(2) 0.038(2) 0.032(2) 0.0052(16) 0.0042(16) -0.0059(16)
C27 0.059(2) 0.048(2) 0.035(2) 0.0018(17) 0.0149(18) 0.009(2)
C28 0.049(2) 0.068(3) 0.039(2) 0.004(2) 0.0187(18) 0.004(2)
C29 0.051(2) 0.061(3) 0.051(3) -0.002(2) 0.023(2) -0.016(2)
C30 0.054(2) 0.046(2) 0.041(2) -0.0066(17) 0.0150(18) -0.0120(19)
F1 0.0727(17) 0.101(2) 0.091(2) -0.0032(16) 0.0512(15) 0.0074(15)
N1 0.0574(19) 0.0524(19) 0.0275(18) 0.0094(14) 0.0119(14) 0.0015(16)
N2 0.0395(16) 0.0443(17) 0.0240(16) 0.0016(13) 0.0054(12) 0.0024(14)
N3 0.0350(15) 0.0418(16) 0.0285(17) -0.0018(13) 0.0064(12) -0.0014(13)
N4 0.0345(15) 0.0425(17) 0.0262(16) 0.0025(13) 0.0025(12) -0.0070(13)
O1 0.0454(15) 0.0663(18) 0.0438(17) 0.0062(13) 0.0065(12) -0.0227(14)
O2 0.0466(15) 0.0370(14) 0.0390(15) 0.0026(11) 0.0086(11) 0.0030(11)
C31 0.097(6) 0.149(9) 0.209(10) -0.068(8) 0.038(6) -0.034(6)
C32 0.079(5) 0.192(9) 0.082(6) 0.011(6) 0.029(4) 0.018(6)
O3 0.059(2) 0.127(7) 0.129(4) -0.001(4) 0.046(2) 0.023(2)
S1 0.0642(9) 0.1118(15) 0.1058(15) 0.0182(11) 0.0373(9) 0.0099(10)
C31A 0.079(5) 0.192(9) 0.082(6) 0.011(6) 0.029(4) 0.018(6)
C32A 0.097(6) 0.149(9) 0.209(10) -0.068(8) 0.038(6) -0.034(6)
O3A 0.059(2) 0.127(7) 0.129(4) -0.001(4) 0.046(2) 0.023(2)
S1A 0.0642(9) 0.1118(15) 0.1058(15) 0.0182(11) 0.0373(9) 0.0099(10)

loop_
_atom_type_symbol
_atom_type_description
_atom_type_scat_dispersion_real
_atom_type_scat_dispersion_imag
_atom_type_scat_source
C C 0.0033 0.0016 'International Tables Vol C Tables 4.2.6.8 and 6.1.1.4'
H H 0.0000 0.0000 'International Tables Vol C Tables 4.2.6.8 and 6.1.1.4'
F F 0.0171 0.0103 'International Tables Vol C Tables 4.2.6.8 and 6.1.1.4'
N N 0.0061 0.0033 'International Tables Vol C Tables 4.2.6.8 and 6.1.1.4'
O O 0.0106 0.0060 'International Tables Vol C Tables 4.2.6.8 and 6.1.1.4'
S S 0.1246 0.1234 'International Tables Vol C Tables 4.2.6.8 and 6.1.1.4'

loop_
_geom_angle_atom_site_label_1
_geom_angle_atom_site_label_2
_geom_angle_atom_site_label_3
_geom_angle
_geom_angle_site_symmetry_1
_geom_angle_site_symmetry_3
_geom_angle_publ_flag
C2 C1 C6 121.2(3) . . ?
C7 C1 C2 133.8(3) . . ?
C7 C1 C6 105.0(3) . . ?
C3 C2 C1 117.7(4) . . ?
C2 C3 C4 120.9(4) . . ?
C5 C4 C3 122.7(4) . . ?
C4 C5 C6 117.9(4) . . ?
C5 C6 C1 119.6(4) . . ?
N1 C6 C1 112.5(3) . . ?
N1 C6 C5 127.9(4) . . ?
C1 C7 N2 105.3(3) . . ?
N3 C7 C1 131.7(3) . . ?
N3 C7 N2 123.0(3) . . ?
C9 C8 C11 127.0(3) . . ?
C9 C8 N2 113.4(3) . . ?
N2 C8 C11 119.6(3) . . ?
C8 C9 C10 121.6(3) . . ?
C8 C9 C17 130.4(3) . . ?
C10 C9 C17 108.0(3) . . ?
C9 C10 C18 111.3(3) . . ?
N3 C10 C9 125.6(3) . . ?
N3 C10 C18 123.1(3) . . ?
C12 C11 C8 119.8(3) . . ?
C12 C11 C16 118.7(4) . . ?
C16 C11 C8 121.5(3) . . ?
C11 C12 C13 120.0(4) . . ?
C14 C13 C12 120.7(4) . . ?
C15 C14 C13 119.5(4) . . ?
C14 C15 C16 120.1(4) . . ?
C15 C16 C11 121.1(4) . . ?
N4 C17 C9 106.3(3) . . ?
O1 C17 C9 127.7(3) . . ?
O1 C17 N4 125.9(3) . . ?
C25 C18 C10 111.4(3) . . ?
N4 C18 C10 99.7(2) . . ?
N4 C18 C25 113.2(3) . . ?
O2 C18 C10 110.8(3) . . ?
O2 C18 C25 108.6(3) . . ?
O2 C18 N4 112.9(3) . . ?
C20 C19 C24 119.3(3) . . ?
C20 C19 N4 119.6(3) . . ?
C24 C19 N4 121.0(3) . . ?
C19 C20 C21 119.8(4) . . ?
C22 C21 C20 120.5(4) . . ?
C21 C22 C23 119.7(4) . . ?
C22 C23 C24 120.7(4) . . ?
C23 C24 C19 119.9(4) . . ?
C26 C25 C18 122.5(3) . . ?
C26 C25 C30 118.7(3) . . ?
C30 C25 C18 118.5(3) . . ?
C27 C26 C25 120.8(3) . . ?
C28 C27 C26 118.8(4) . . ?
C27 C28 C29 122.5(4) . . ?
F1 C28 C27 119.4(4) . . ?
F1 C28 C29 118.0(4) . . ?
C28 C29 C30 118.7(4) . . ?
C29 C30 C25 120.5(4) . . ?
N2 N1 C6 104.4(3) . . ?
C8 N2 C7 122.1(3) . . ?
N1 N2 C7 112.8(3) . . ?
N1 N2 C8 125.1(3) . . ?
C10 N3 C7 114.0(3) . . ?
C17 N4 C18 114.5(3) . . ?
C17 N4 C19 122.0(3) . . ?
C19 N4 C18 123.4(3) . . ?
C32 S1 C31 95.1(4) . . ?
O3 S1 C31 105.8(7) . . ?
O3 S1 C32 103.3(7) . . ?
C31A S1A C32A 90.2(16) . . ?
O3A S1A C31A 103(3) . . ?
O3A S1A C32A 98(3) . . ?

loop_
_geom_bond_atom_site_label_1
_geom_bond_atom_site_label_2
_geom_bond_distance
_geom_bond_site_symmetry_2
_geom_bond_publ_flag
C1 C2 1.405(5) . ?
C1 C6 1.414(5) . ?
C1 C7 1.397(5) . ?
C2 C3 1.364(5) . ?
C3 C4 1.407(6) . ?
C4 C5 1.352(6) . ?
C5 C6 1.409(5) . ?
C6 N1 1.351(4) . ?
C7 N2 1.405(4) . ?
C7 N3 1.350(4) . ?
C8 C9 1.365(5) . ?
C8 C11 1.479(5) . ?
C8 N2 1.380(4) . ?
C9 C10 1.399(5) . ?
C9 C17 1.492(5) . ?
C10 C18 1.532(5) . ?
C10 N3 1.308(4) . ?
C11 C12 1.372(5) . ?
C11 C16 1.375(5) . ?
C12 C13 1.373(6) . ?
C13 C14 1.372(7) . ?
C14 C15 1.355(6) . ?
C15 C16 1.369(6) . ?
C17 N4 1.380(4) . ?
C17 O1 1.210(4) . ?
C18 C25 1.514(5) . ?
C18 N4 1.493(4) . ?
C18 O2 1.395(4) . ?
C19 C20 1.385(5) . ?
C19 C24 1.385(5) . ?
C19 N4 1.429(4) . ?
C20 C21 1.387(5) . ?
C21 C22 1.368(5) . ?
C22 C23 1.370(5) . ?
C23 C24 1.379(5) . ?
C25 C26 1.388(5) . ?
C25 C30 1.388(5) . ?
C26 C27 1.380(5) . ?
C27 C28 1.360(5) . ?
C28 C29 1.365(6) . ?
C28 F1 1.355(4) . ?
C29 C30 1.386(5) . ?
N1 N2 1.349(4) . ?
C31 S1 1.783(8) . ?
C32 S1 1.725(7) . ?
O3 S1 1.498(8) . ?
C31A S1A 1.78(2) . ?
C32A S1A 1.79(2) . ?
O3A S1A 1.51(2) . ?

loop_
_geom_hbond_atom_site_label_D
_geom_hbond_atom_site_label_H
_geom_hbond_atom_site_label_A
_geom_hbond_distance_DH
_geom_hbond_distance_HA
_geom_hbond_distance_DA
_geom_hbond_angle_DHA
_geom_hbond_site_symmetry_A
C24 H24 O2 0.93 2.39 3.020(4) 124.7 .
O2 H2A O3 0.82 1.83 2.640(10) 167.6 .
O2 H2A O3A 0.82 1.81 2.60(6) 160.2 .

loop_
_geom_torsion_atom_site_label_1
_geom_torsion_atom_site_label_2
_geom_torsion_atom_site_label_3
_geom_torsion_atom_site_label_4
_geom_torsion
_geom_torsion_site_symmetry_1
_geom_torsion_site_symmetry_2
_geom_torsion_site_symmetry_3
_geom_torsion_site_symmetry_4
_geom_torsion_publ_flag
C1 C2 C3 C4 -0.2(6) . . . . ?
C1 C6 N1 N2 -1.7(4) . . . . ?
C1 C7 N2 C8 -178.1(3) . . . . ?
C1 C7 N2 N1 0.3(4) . . . . ?
C1 C7 N3 C10 -176.9(3) . . . . ?
C2 C1 C6 C5 -0.1(5) . . . . ?
C2 C1 C6 N1 179.9(3) . . . . ?
C2 C1 C7 N2 -179.0(4) . . . . ?
C2 C1 C7 N3 -0.7(7) . . . . ?
C2 C3 C4 C5 0.2(6) . . . . ?
C3 C4 C5 C6 -0.1(6) . . . . ?
C4 C5 C6 C1 0.1(6) . . . . ?
C4 C5 C6 N1 180.0(4) . . . . ?
C5 C6 N1 N2 178.4(4) . . . . ?
C6 C1 C2 C3 0.2(5) . . . . ?
C6 C1 C7 N2 -1.3(3) . . . . ?
C6 C1 C7 N3 177.0(3) . . . . ?
C6 N1 N2 C7 0.8(4) . . . . ?
C6 N1 N2 C8 179.2(3) . . . . ?
C7 C1 C2 C3 177.6(4) . . . . ?
C7 C1 C6 C5 -178.2(3) . . . . ?
C7 C1 C6 N1 1.9(4) . . . . ?
C8 C9 C10 C18 179.1(3) . . . . ?
C8 C9 C10 N3 0.5(5) . . . . ?
C8 C9 C17 N4 177.8(3) . . . . ?
C8 C9 C17 O1 -0.9(6) . . . . ?
C8 C11 C12 C13 -178.9(4) . . . . ?
C8 C11 C16 C15 177.1(4) . . . . ?
C9 C8 C11 C12 58.5(5) . . . . ?
C9 C8 C11 C16 -119.3(4) . . . . ?
C9 C8 N2 C7 -5.6(4) . . . . ?
C9 C8 N2 N1 176.1(3) . . . . ?
C9 C10 C18 C25 123.7(3) . . . . ?
C9 C10 C18 N4 3.9(3) . . . . ?
C9 C10 C18 O2 -115.3(3) . . . . ?
C9 C10 N3 C7 -3.0(5) . . . . ?
C9 C17 N4 C18 3.8(4) . . . . ?
C9 C17 N4 C19 179.7(3) . . . . ?
C10 C9 C17 N4 -1.0(4) . . . . ?
C10 C9 C17 O1 -179.7(3) . . . . ?
C10 C18 C25 C26 -86.5(4) . . . . ?
C10 C18 C25 C30 88.0(4) . . . . ?
C10 C18 N4 C17 -4.7(3) . . . . ?
C10 C18 N4 C19 179.5(3) . . . . ?
C11 C8 C9 C10 -176.0(3) . . . . ?
C11 C8 C9 C17 5.3(6) . . . . ?
C11 C8 N2 C7 174.3(3) . . . . ?
C11 C8 N2 N1 -4.0(5) . . . . ?
C11 C12 C13 C14 2.1(8) . . . . ?
C12 C11 C16 C15 -0.7(6) . . . . ?
C12 C13 C14 C15 -1.5(9) . . . . ?
C13 C14 C15 C16 -0.3(8) . . . . ?
C14 C15 C16 C11 1.4(7) . . . . ?
C16 C11 C12 C13 -1.0(7) . . . . ?
C17 C9 C10 C18 -2.0(4) . . . . ?
C17 C9 C10 N3 179.4(3) . . . . ?
C18 C10 N3 C7 178.6(3) . . . . ?
C18 C25 C26 C27 174.4(3) . . . . ?
C18 C25 C30 C29 -174.4(3) . . . . ?
C19 C20 C21 C22 -2.2(6) . . . . ?
C20 C19 C24 C23 -0.4(5) . . . . ?
C20 C19 N4 C17 46.6(5) . . . . ?
C20 C19 N4 C18 -138.0(3) . . . . ?
C20 C21 C22 C23 0.6(6) . . . . ?
C21 C22 C23 C24 1.1(6) . . . . ?
C22 C23 C24 C19 -1.2(6) . . . . ?
C24 C19 C20 C21 2.1(5) . . . . ?
C24 C19 N4 C17 -133.4(4) . . . . ?
C24 C19 N4 C18 42.1(5) . . . . ?
C25 C18 N4 C17 -123.2(3) . . . . ?
C25 C18 N4 C19 61.1(4) . . . . ?
C25 C26 C27 C28 0.0(5) . . . . ?
C26 C25 C30 C29 0.4(5) . . . . ?
C26 C27 C28 C29 -0.2(6) . . . . ?
C26 C27 C28 F1 -179.2(3) . . . . ?
C27 C28 C29 C30 0.4(6) . . . . ?
C28 C29 C30 C25 -0.5(6) . . . . ?
C30 C25 C26 C27 -0.2(5) . . . . ?
F1 C28 C29 C30 179.5(3) . . . . ?
N2 C7 N3 C10 1.1(4) . . . . ?
N2 C8 C9 C10 3.8(5) . . . . ?
N2 C8 C9 C17 -174.9(3) . . . . ?
N2 C8 C11 C12 -121.4(4) . . . . ?
N2 C8 C11 C16 60.8(5) . . . . ?
N3 C7 N2 C8 3.4(5) . . . . ?
N3 C7 N2 N1 -178.1(3) . . . . ?
N3 C10 C18 C25 -57.7(4) . . . . ?
N3 C10 C18 N4 -177.5(3) . . . . ?
N3 C10 C18 O2 63.3(4) . . . . ?
N4 C18 C25 C26 24.9(4) . . . . ?
N4 C18 C25 C30 -160.5(3) . . . . ?
N4 C19 C20 C21 -177.9(3) . . . . ?
N4 C19 C24 C23 179.5(3) . . . . ?
O1 C17 N4 C18 -177.4(3) . . . . ?
O1 C17 N4 C19 -1.6(5) . . . . ?
O2 C18 C25 C26 151.1(3) . . . . ?
O2 C18 C25 C30 -34.3(4) . . . . ?
O2 C18 N4 C17 112.9(3) . . . . ?
O2 C18 N4 C19 -62.8(4) . . . . ?
